data_4025426
loop_
_publ_author_name
'Chenyi Yi'
'Carmen Blum'
'Mario Lehmann'
'Stephan Keller'
'Shi-Xia Liu'
'Gabriela Frei'
'Antonia Neels'
'J\"urg Hauser'
'Stefan Sch\"urch'
'Silvio Decurtins'

_publ_section_title
;
 Versatile Strategy To Access Fully Functionalized Benzodifurans:
 Redox-Active Chromophores for the Construction of Extended \p-Conjugated
 Materials
;
_journal_name_full 'Journal of Organic Chemistry'
_journal_page_first 3350
_journal_page_last 3357
_journal_paper_doi 10.1021/jo100323s
_journal_volume 75
_journal_year 2010
_chemical_formula_moiety 'C46 H60 N6 O2'
_chemical_formula_sum 'C46 H60 N6 O2'
_chemical_formula_weight 729.00
_chemical_name_systematic
;
 ?
;
_space_group_IT_number 14
_symmetry_cell_setting monoclinic
_symmetry_space_group_name_Hall '-P 2yn'
_symmetry_space_group_name_H-M 'P 1 21/n 1'
_atom_sites_solution_hydrogens geom
_atom_sites_solution_primary direct
_atom_sites_solution_secondary difmap
_audit_creation_method SHELXL-97
_cell_angle_alpha 90.00
_cell_angle_beta 115.647(2)
_cell_angle_gamma 90.00
_cell_formula_units_Z 2
_cell_length_a 13.8917(5)
_cell_length_b 10.9827(4)
_cell_length_c 15.1006(5)
_cell_measurement_reflns_used 7927
_cell_measurement_temperature 173(2)
_cell_measurement_theta_max 29.70
_cell_measurement_theta_min 2.383
_cell_volume 2076.89(13)
_computing_cell_refinement 'SAINT V7.68A (Bruker AXS, 2009)'
_computing_data_reduction 'SAINT V7.68A (Bruker AXS, 2009)'
_computing_structure_refinement 'SHELXL-97 (Sheldrick, 2008)'
_computing_structure_solution 'SHELXS-97 (Sheldrick, 2008)'
_diffrn_ambient_temperature 173(2)
_diffrn_detector_area_resol_mean 8.3333
_diffrn_measured_fraction_theta_full 0.998
_diffrn_measured_fraction_theta_max 0.998
_diffrn_measurement_device_type 'Bruker APEXII CCD diffractometer'
_diffrn_measurement_method rotation
_diffrn_radiation_monochromator graphite
_diffrn_radiation_source 'fine-focus sealed tube'
_diffrn_radiation_type MoK\a
_diffrn_radiation_wavelength 0.71073
_diffrn_reflns_av_R_equivalents 0.0360
_diffrn_reflns_av_sigmaI/netI 0.0290
_diffrn_reflns_limit_h_max 20
_diffrn_reflns_limit_h_min -20
_diffrn_reflns_limit_k_max 16
_diffrn_reflns_limit_k_min -16
_diffrn_reflns_limit_l_max 22
_diffrn_reflns_limit_l_min -19
_diffrn_reflns_number 36868
_diffrn_reflns_theta_full 31.64
_diffrn_reflns_theta_max 31.64
_diffrn_reflns_theta_min 2.38
_exptl_absorpt_coefficient_mu 0.072
_exptl_absorpt_correction_T_max 0.9807
_exptl_absorpt_correction_T_min 0.8981
_exptl_absorpt_correction_type multi-scan
_exptl_absorpt_process_details 'SADABS V2008/1 (Bruker AXS)'
_exptl_crystal_colour yellow
_exptl_crystal_density_diffrn 1.166
_exptl_crystal_density_method 'not measured'
_exptl_crystal_description prism
_exptl_crystal_F_000 788
_exptl_crystal_size_max 0.32
_exptl_crystal_size_mid 0.23
_exptl_crystal_size_min 0.22
_refine_diff_density_max 0.352
_refine_diff_density_min -0.231
_refine_diff_density_rms 0.041
_refine_ls_extinction_method none
_refine_ls_goodness_of_fit_ref 1.042
_refine_ls_hydrogen_treatment constr
_refine_ls_matrix_type full
_refine_ls_number_parameters 246
_refine_ls_number_reflns 6995
_refine_ls_number_restraints 0
_refine_ls_restrained_S_all 1.042
_refine_ls_R_factor_all 0.0716
_refine_ls_R_factor_gt 0.0482
_refine_ls_shift/su_max 0.001
_refine_ls_shift/su_mean 0.000
_refine_ls_structure_factor_coef Fsqd
_refine_ls_weighting_details 'calc w=1/[\s^2^(Fo^2^)+(0.0698P)^2^+0.3213P] where P=(Fo^2^+2Fc^2^)/3'
_refine_ls_weighting_scheme calc
_refine_ls_wR_factor_gt 0.1273
_refine_ls_wR_factor_ref 0.1431
_reflns_number_gt 5029
_reflns_number_total 6995
_reflns_threshold_expression >2\s(I)
_cod_data_source_file jo100323s_si_005.cif
_cod_data_source_block y521
_cod_database_code 4025426

loop_
_symmetry_equiv_pos_as_xyz
'x, y, z'
'-x+1/2, y+1/2, -z+1/2'
'-x, -y, -z'
'x-1/2, -y-1/2, z-1/2'

loop_
_atom_site_label
_atom_site_type_symbol
_atom_site_fract_x
_atom_site_fract_y
_atom_site_fract_z
_atom_site_U_iso_or_equiv
_atom_site_adp_type
_atom_site_occupancy
_atom_site_symmetry_multiplicity
_atom_site_calc_flag
_atom_site_refinement_flags
_atom_site_disorder_assembly
_atom_site_disorder_group
C1 C 0.44872(8) 1.11193(8) 0.44858(7) 0.02360(19) Uani 1 1 d . . .
C2 C 0.47137(8) 1.01170(9) 0.40510(7) 0.02398(19) Uani 1 1 d . . .
O1 O 0.45195(6) 1.01098(6) 0.30708(5) 0.02673(16) Uani 1 1 d . . .
C3 C 0.49061(8) 0.90429(9) 0.28941(7) 0.0266(2) Uani 1 1 d . . .
C4 C 0.53536(8) 0.83412(9) 0.37468(7) 0.0259(2) Uani 1 1 d . . .
C5 C 0.52171(8) 0.90362(9) 0.45042(7) 0.02364(19) Uani 1 1 d . . .
C6 C 0.59452(9) 0.72507(10) 0.38905(8) 0.0320(2) Uani 1 1 d . . .
N1 N 0.64502(10) 0.63790(11) 0.40386(9) 0.0486(3) Uani 1 1 d . . .
C7 C 0.40318(8) 1.22461(9) 0.39203(7) 0.02473(19) Uani 1 1 d . . .
C8 C 0.45438(10) 1.33586(10) 0.42301(9) 0.0349(2) Uani 1 1 d . . .
H8 H 0.5183 1.3413 0.4821 0.042 Uiso 1 1 calc R . .
C9 C 0.41123(12) 1.43864(10) 0.36682(10) 0.0431(3) Uani 1 1 d . . .
H9 H 0.4484 1.5135 0.3883 0.052 Uiso 1 1 calc R . .
N2 N 0.32072(10) 1.43911(9) 0.28432(8) 0.0427(3) Uani 1 1 d . . .
C10 C 0.27259(10) 1.33149(11) 0.25496(9) 0.0369(3) Uani 1 1 d . . .
H10 H 0.2080 1.3294 0.1963 0.044 Uiso 1 1 calc R . .
C11 C 0.31061(8) 1.22241(10) 0.30434(8) 0.0286(2) Uani 1 1 d . . .
H11 H 0.2742 1.1480 0.2788 0.034 Uiso 1 1 calc R . .
N3 N 0.47788(8) 0.89062(8) 0.19703(6) 0.0318(2) Uani 1 1 d . . .
C12 C 0.49863(10) 0.77293(10) 0.16232(8) 0.0338(2) Uani 1 1 d . . .
H12A H 0.5595 0.7323 0.2162 0.041 Uiso 1 1 calc R . .
H12B H 0.5184 0.7867 0.1075 0.041 Uiso 1 1 calc R . .
C13 C 0.40102(11) 0.69088(11) 0.12777(10) 0.0398(3) Uani 1 1 d . . .
H13A H 0.3809 0.6799 0.1827 0.048 Uiso 1 1 calc R . .
H13B H 0.3409 0.7325 0.0739 0.048 Uiso 1 1 calc R . .
C14 C 0.41533(10) 0.56609(11) 0.09185(9) 0.0379(3) Uani 1 1 d . . .
H14A H 0.4689 0.5195 0.1474 0.045 Uiso 1 1 calc R . .
H14B H 0.4425 0.5756 0.0415 0.045 Uiso 1 1 calc R . .
C15 C 0.31075(10) 0.49560(11) 0.04818(9) 0.0380(3) Uani 1 1 d . . .
H15A H 0.2778 0.4992 0.0946 0.046 Uiso 1 1 calc R . .
H15B H 0.2615 0.5362 -0.0133 0.046 Uiso 1 1 calc R . .
C16 C 0.32214(11) 0.36309(12) 0.02592(11) 0.0437(3) Uani 1 1 d . . .
H16A H 0.3513 0.3591 -0.0233 0.052 Uiso 1 1 calc R . .
H16B H 0.3740 0.3231 0.0866 0.052 Uiso 1 1 calc R . .
C17 C 0.21789(13) 0.29378(15) -0.01257(11) 0.0531(4) Uani 1 1 d . . .
H17A H 0.1869 0.3002 0.0345 0.080 Uiso 1 1 calc R . .
H17B H 0.2310 0.2079 -0.0214 0.080 Uiso 1 1 calc R . .
H17C H 0.1682 0.3283 -0.0758 0.080 Uiso 1 1 calc R . .
C18 C 0.41863(10) 0.98195(11) 0.12115(8) 0.0345(2) Uani 1 1 d . . .
H18A H 0.3691 1.0262 0.1411 0.041 Uiso 1 1 calc R . .
H18B H 0.3753 0.9395 0.0586 0.041 Uiso 1 1 calc R . .
C19 C 0.49134(11) 1.07347(11) 0.10428(8) 0.0371(3) Uani 1 1 d . . .
H19A H 0.5446 1.0282 0.0900 0.044 Uiso 1 1 calc R . .
H19B H 0.4478 1.1224 0.0454 0.044 Uiso 1 1 calc R . .
C20 C 0.55037(10) 1.15985(10) 0.18951(8) 0.0354(2) Uani 1 1 d . . .
H20A H 0.4980 1.2006 0.2079 0.042 Uiso 1 1 calc R . .
H20B H 0.5996 1.1122 0.2469 0.042 Uiso 1 1 calc R . .
C21 C 0.61382(11) 1.25607(12) 0.16531(9) 0.0415(3) Uani 1 1 d . . .
H21A H 0.6665 1.2153 0.1475 0.050 Uiso 1 1 calc R . .
H21B H 0.5647 1.3032 0.1075 0.050 Uiso 1 1 calc R . .
C22 C 0.67213(13) 1.34318(14) 0.24983(11) 0.0510(3) Uani 1 1 d . . .
H22A H 0.6207 1.3759 0.2731 0.061 Uiso 1 1 calc R . .
H22B H 0.7275 1.2975 0.3048 0.061 Uiso 1 1 calc R . .
C23 C 0.72443(14) 1.44816(16) 0.22294(14) 0.0644(4) Uani 1 1 d . . .
H23A H 0.7782 1.4168 0.2031 0.097 Uiso 1 1 calc R . .
H23B H 0.7588 1.5020 0.2798 0.097 Uiso 1 1 calc R . .
H23C H 0.6702 1.4939 0.1684 0.097 Uiso 1 1 calc R . .

loop_
_atom_site_aniso_label
_atom_site_aniso_U_11
_atom_site_aniso_U_22
_atom_site_aniso_U_33
_atom_site_aniso_U_23
_atom_site_aniso_U_13
_atom_site_aniso_U_12
C1 0.0269(4) 0.0213(4) 0.0220(4) -0.0004(3) 0.0101(4) 0.0000(3)
C2 0.0291(4) 0.0233(4) 0.0189(4) -0.0006(3) 0.0098(4) -0.0003(3)
O1 0.0357(4) 0.0241(3) 0.0203(3) -0.0002(3) 0.0121(3) 0.0031(3)
C3 0.0319(5) 0.0243(4) 0.0245(5) -0.0030(4) 0.0130(4) 0.0005(4)
C4 0.0310(5) 0.0233(4) 0.0229(5) -0.0015(3) 0.0114(4) 0.0014(4)
C5 0.0270(4) 0.0215(4) 0.0221(4) -0.0013(3) 0.0104(4) -0.0002(3)
C6 0.0399(6) 0.0294(5) 0.0283(5) -0.0019(4) 0.0162(4) 0.0029(4)
N1 0.0635(7) 0.0394(6) 0.0463(6) 0.0038(5) 0.0272(6) 0.0184(5)
C7 0.0301(5) 0.0220(4) 0.0230(4) 0.0000(3) 0.0124(4) 0.0017(4)
C8 0.0411(6) 0.0245(5) 0.0323(6) -0.0017(4) 0.0097(5) -0.0028(4)
C9 0.0602(8) 0.0222(5) 0.0420(7) 0.0016(5) 0.0175(6) -0.0015(5)
N2 0.0585(7) 0.0279(5) 0.0388(6) 0.0079(4) 0.0184(5) 0.0096(4)
C10 0.0399(6) 0.0360(6) 0.0295(6) 0.0057(4) 0.0100(5) 0.0095(5)
C11 0.0307(5) 0.0265(5) 0.0264(5) 0.0003(4) 0.0102(4) 0.0016(4)
N3 0.0450(5) 0.0285(4) 0.0225(4) -0.0019(3) 0.0151(4) 0.0040(4)
C12 0.0451(6) 0.0324(5) 0.0278(5) -0.0041(4) 0.0194(5) 0.0040(5)
C13 0.0451(7) 0.0344(6) 0.0445(7) -0.0073(5) 0.0238(6) 0.0026(5)
C14 0.0435(6) 0.0321(6) 0.0399(6) -0.0039(5) 0.0198(5) 0.0045(5)
C15 0.0402(6) 0.0364(6) 0.0366(6) -0.0008(5) 0.0158(5) 0.0057(5)
C16 0.0441(7) 0.0357(6) 0.0490(7) -0.0037(5) 0.0181(6) 0.0033(5)
C17 0.0547(8) 0.0542(8) 0.0483(8) -0.0147(7) 0.0202(7) -0.0091(7)
C18 0.0455(6) 0.0337(5) 0.0205(5) -0.0002(4) 0.0107(4) 0.0041(5)
C19 0.0538(7) 0.0340(6) 0.0269(5) 0.0014(4) 0.0207(5) 0.0043(5)
C20 0.0464(6) 0.0324(5) 0.0294(5) 0.0015(4) 0.0183(5) 0.0029(5)
C21 0.0475(7) 0.0414(7) 0.0384(7) 0.0050(5) 0.0212(6) 0.0001(5)
C22 0.0523(8) 0.0534(8) 0.0456(8) 0.0029(6) 0.0197(6) -0.0109(6)
C23 0.0595(9) 0.0615(10) 0.0705(11) 0.0015(8) 0.0266(8) -0.0202(8)

loop_
_atom_type_symbol
_atom_type_description
_atom_type_scat_dispersion_real
_atom_type_scat_dispersion_imag
_atom_type_scat_source
C C 0.0033 0.0016 'International Tables Vol C Tables 4.2.6.8 and 6.1.1.4'
H H 0.0000 0.0000 'International Tables Vol C Tables 4.2.6.8 and 6.1.1.4'
N N 0.0061 0.0033 'International Tables Vol C Tables 4.2.6.8 and 6.1.1.4'
O O 0.0106 0.0060 'International Tables Vol C Tables 4.2.6.8 and 6.1.1.4'

loop_
_geom_angle_atom_site_label_1
_geom_angle_atom_site_label_2
_geom_angle_atom_site_label_3
_geom_angle
_geom_angle_site_symmetry_1
_geom_angle_site_symmetry_3
_geom_angle_publ_flag
C2 C1 C5 113.41(8) . 3_676 ?
C2 C1 C7 121.23(9) . . ?
C5 C1 C7 125.29(9) 3_676 . ?
O1 C2 C1 122.12(8) . . ?
O1 C2 C5 110.08(8) . . ?
C1 C2 C5 127.65(9) . . ?
C3 O1 C2 107.65(7) . . ?
N3 C3 O1 114.56(9) . . ?
N3 C3 C4 134.93(10) . . ?
O1 C3 C4 110.51(8) . . ?
C3 C4 C6 127.33(10) . . ?
C3 C4 C5 106.16(9) . . ?
C6 C4 C5 126.04(9) . . ?
C2 C5 C1 118.90(9) . 3_676 ?
C2 C5 C4 105.59(8) . . ?
C1 C5 C4 135.42(9) 3_676 . ?
N1 C6 C4 177.64(13) . . ?
C8 C7 C11 117.62(9) . . ?
C8 C7 C1 120.81(9) . . ?
C11 C7 C1 121.52(9) . . ?
C9 C8 C7 119.24(11) . . ?
C9 C8 H8 120.4 . . ?
C7 C8 H8 120.4 . . ?
N2 C9 C8 124.02(11) . . ?
N2 C9 H9 118.0 . . ?
C8 C9 H9 118.0 . . ?
C9 N2 C10 116.16(10) . . ?
N2 C10 C11 124.45(11) . . ?
N2 C10 H10 117.8 . . ?
C11 C10 H10 117.8 . . ?
C10 C11 C7 118.44(10) . . ?
C10 C11 H11 120.8 . . ?
C7 C11 H11 120.8 . . ?
C3 N3 C12 120.89(9) . . ?
C3 N3 C18 120.74(9) . . ?
C12 N3 C18 116.76(9) . . ?
N3 C12 C13 111.12(10) . . ?
N3 C12 H12A 109.4 . . ?
C13 C12 H12A 109.4 . . ?
N3 C12 H12B 109.4 . . ?
C13 C12 H12B 109.4 . . ?
H12A C12 H12B 108.0 . . ?
C14 C13 C12 114.99(10) . . ?
C14 C13 H13A 108.5 . . ?
C12 C13 H13A 108.5 . . ?
C14 C13 H13B 108.5 . . ?
C12 C13 H13B 108.5 . . ?
H13A C13 H13B 107.5 . . ?
C13 C14 C15 111.47(10) . . ?
C13 C14 H14A 109.3 . . ?
C15 C14 H14A 109.3 . . ?
C13 C14 H14B 109.3 . . ?
C15 C14 H14B 109.3 . . ?
H14A C14 H14B 108.0 . . ?
C16 C15 C14 114.36(10) . . ?
C16 C15 H15A 108.7 . . ?
C14 C15 H15A 108.7 . . ?
C16 C15 H15B 108.7 . . ?
C14 C15 H15B 108.7 . . ?
H15A C15 H15B 107.6 . . ?
C17 C16 C15 113.18(12) . . ?
C17 C16 H16A 108.9 . . ?
C15 C16 H16A 108.9 . . ?
C17 C16 H16B 108.9 . . ?
C15 C16 H16B 108.9 . . ?
H16A C16 H16B 107.8 . . ?
C16 C17 H17A 109.5 . . ?
C16 C17 H17B 109.5 . . ?
H17A C17 H17B 109.5 . . ?
C16 C17 H17C 109.5 . . ?
H17A C17 H17C 109.5 . . ?
H17B C17 H17C 109.5 . . ?
N3 C18 C19 113.02(10) . . ?
N3 C18 H18A 109.0 . . ?
C19 C18 H18A 109.0 . . ?
N3 C18 H18B 109.0 . . ?
C19 C18 H18B 109.0 . . ?
H18A C18 H18B 107.8 . . ?
C20 C19 C18 115.08(9) . . ?
C20 C19 H19A 108.5 . . ?
C18 C19 H19A 108.5 . . ?
C20 C19 H19B 108.5 . . ?
C18 C19 H19B 108.5 . . ?
H19A C19 H19B 107.5 . . ?
C21 C20 C19 112.76(10) . . ?
C21 C20 H20A 109.0 . . ?
C19 C20 H20A 109.0 . . ?
C21 C20 H20B 109.0 . . ?
C19 C20 H20B 109.0 . . ?
H20A C20 H20B 107.8 . . ?
C22 C21 C20 112.97(11) . . ?
C22 C21 H21A 109.0 . . ?
C20 C21 H21A 109.0 . . ?
C22 C21 H21B 109.0 . . ?
C20 C21 H21B 109.0 . . ?
H21A C21 H21B 107.8 . . ?
C23 C22 C21 113.51(13) . . ?
C23 C22 H22A 108.9 . . ?
C21 C22 H22A 108.9 . . ?
C23 C22 H22B 108.9 . . ?
C21 C22 H22B 108.9 . . ?
H22A C22 H22B 107.7 . . ?
C22 C23 H23A 109.5 . . ?
C22 C23 H23B 109.5 . . ?
H23A C23 H23B 109.5 . . ?
C22 C23 H23C 109.5 . . ?
H23A C23 H23C 109.5 . . ?
H23B C23 H23C 109.5 . . ?

loop_
_geom_bond_atom_site_label_1
_geom_bond_atom_site_label_2
_geom_bond_distance
_geom_bond_site_symmetry_2
_geom_bond_publ_flag
C1 C2 1.3859(13) . ?
C1 C5 1.4077(13) 3_676 ?
C1 C7 1.4809(13) . ?
C2 O1 1.3850(11) . ?
C2 C5 1.3972(13) . ?
O1 C3 1.3625(12) . ?
C3 N3 1.3366(13) . ?
C3 C4 1.3948(14) . ?
C4 C6 1.4151(14) . ?
C4 C5 1.4542(14) . ?
C5 C1 1.4077(13) 3_676 ?
C6 N1 1.1502(15) . ?
C7 C8 1.3891(14) . ?
C7 C11 1.3906(14) . ?
C8 C9 1.3831(16) . ?
C8 H8 0.9500 . ?
C9 N2 1.3331(17) . ?
C9 H9 0.9500 . ?
N2 C10 1.3356(16) . ?
C10 C11 1.3889(15) . ?
C10 H10 0.9500 . ?
C11 H11 0.9500 . ?
N3 C12 1.4694(14) . ?
N3 C18 1.4765(14) . ?
C12 C13 1.5201(18) . ?
C12 H12A 0.9900 . ?
C12 H12B 0.9900 . ?
C13 C14 1.5184(16) . ?
C13 H13A 0.9900 . ?
C13 H13B 0.9900 . ?
C14 C15 1.5216(18) . ?
C14 H14A 0.9900 . ?
C14 H14B 0.9900 . ?
C15 C16 1.5173(17) . ?
C15 H15A 0.9900 . ?
C15 H15B 0.9900 . ?
C16 C17 1.512(2) . ?
C16 H16A 0.9900 . ?
C16 H16B 0.9900 . ?
C17 H17A 0.9800 . ?
C17 H17B 0.9800 . ?
C17 H17C 0.9800 . ?
C18 C19 1.5225(17) . ?
C18 H18A 0.9900 . ?
C18 H18B 0.9900 . ?
C19 C20 1.5216(16) . ?
C19 H19A 0.9900 . ?
C19 H19B 0.9900 . ?
C20 C21 1.5186(17) . ?
C20 H20A 0.9900 . ?
C20 H20B 0.9900 . ?
C21 C22 1.518(2) . ?
C21 H21A 0.9900 . ?
C21 H21B 0.9900 . ?
C22 C23 1.509(2) . ?
C22 H22A 0.9900 . ?
C22 H22B 0.9900 . ?
C23 H23A 0.9800 . ?
C23 H23B 0.9800 . ?
C23 H23C 0.9800 . ?

loop_
_geom_torsion_atom_site_label_1
_geom_torsion_atom_site_label_2
_geom_torsion_atom_site_label_3
_geom_torsion_atom_site_label_4
_geom_torsion
_geom_torsion_site_symmetry_1
_geom_torsion_site_symmetry_2
_geom_torsion_site_symmetry_3
_geom_torsion_site_symmetry_4
_geom_torsion_publ_flag
C5 C1 C2 O1 -177.53(9) 3_676 . . . ?
C7 C1 C2 O1 -0.60(15) . . . . ?
C5 C1 C2 C5 -2.35(17) 3_676 . . . ?
C7 C1 C2 C5 174.58(10) . . . . ?
C1 C2 O1 C3 175.13(9) . . . . ?
C5 C2 O1 C3 -0.81(11) . . . . ?
C2 O1 C3 N3 -179.75(9) . . . . ?
C2 O1 C3 C4 0.08(11) . . . . ?
N3 C3 C4 C6 7.9(2) . . . . ?
O1 C3 C4 C6 -171.89(10) . . . . ?
N3 C3 C4 C5 -179.58(12) . . . . ?
O1 C3 C4 C5 0.63(12) . . . . ?
O1 C2 C5 C1 178.12(8) . . . 3_676 ?
C1 C2 C5 C1 2.46(17) . . . 3_676 ?
O1 C2 C5 C4 1.18(11) . . . . ?
C1 C2 C5 C4 -174.48(10) . . . . ?
C3 C4 C5 C2 -1.09(11) . . . . ?
C6 C4 C5 C2 171.56(10) . . . . ?
C3 C4 C5 C1 -177.27(11) . . . 3_676 ?
C6 C4 C5 C1 -4.63(19) . . . 3_676 ?
C2 C1 C7 C8 -123.43(12) . . . . ?
C5 C1 C7 C8 53.12(15) 3_676 . . . ?
C2 C1 C7 C11 53.86(14) . . . . ?
C5 C1 C7 C11 -129.59(11) 3_676 . . . ?
C11 C7 C8 C9 0.70(17) . . . . ?
C1 C7 C8 C9 178.09(11) . . . . ?
C7 C8 C9 N2 1.6(2) . . . . ?
C8 C9 N2 C10 -1.9(2) . . . . ?
C9 N2 C10 C11 0.1(2) . . . . ?
N2 C10 C11 C7 2.13(19) . . . . ?
C8 C7 C11 C10 -2.40(16) . . . . ?
C1 C7 C11 C10 -179.77(10) . . . . ?
O1 C3 N3 C12 -169.58(9) . . . . ?
C4 C3 N3 C12 10.64(19) . . . . ?
O1 C3 N3 C18 -4.52(15) . . . . ?
C4 C3 N3 C18 175.70(12) . . . . ?
C3 N3 C12 C13 85.35(13) . . . . ?
C18 N3 C12 C13 -80.28(13) . . . . ?
N3 C12 C13 C14 -179.13(10) . . . . ?
C12 C13 C14 C15 -173.62(11) . . . . ?
C13 C14 C15 C16 -170.58(11) . . . . ?
C14 C15 C16 C17 177.10(12) . . . . ?
C3 N3 C18 C19 97.48(12) . . . . ?
C12 N3 C18 C19 -96.87(12) . . . . ?
N3 C18 C19 C20 -67.88(13) . . . . ?
C18 C19 C20 C21 -174.90(11) . . . . ?
C19 C20 C21 C22 179.51(11) . . . . ?
C20 C21 C22 C23 -172.96(13) . . . . ?
